data_4323754
loop_
_publ_author_name
'Boyce E. Collins'
'Yoshihiro Koide'
'Cynthia K. Schauer'
'Peter S. White'

_publ_contact_author
;
Dr. Cynthia K. Schauer
Department of Chemistry
The University of North Carolin at Chapel Hill
Chapel Hill, NC 27599-3290
;
_publ_contact_author_email schauer@unc.edu
_publ_contact_author_fax 919-962-2388
_publ_contact_author_phone 919-962-0808
_publ_section_title
;
 Structures, Bonding, Infrared Spectroscopy, and Two-Electron Reduction
 Potentials of the Coordinated Metallopnictanes Fe3(CO)9(\m3-EMLn)2 (E =
 P, As, Sb; MLn= Cr(CO)5, MnCp(CO)2)
;
_journal_name_full 'Inorganic Chemistry'
_journal_page_first 6172
_journal_page_last 6183
_journal_paper_doi 10.1021/ic970786a
_journal_volume 36
_journal_year 1997
_chemical_formula_moiety 'Fe3 Mn2 P2 C43 O13 N2 H42 '
_chemical_formula_sum 'C43 H42 Fe3 Mn2 N2 O13 P2'
_chemical_formula_weight 1134.16
_chemical_name_systematic ?
_space_group_IT_number 9
_symmetry_cell_setting monoclinic
_symmetry_space_group_name_Hall 'C -2yc'
_symmetry_space_group_name_H-M 'C 1 c 1'
_cell_angle_alpha 90.0
_cell_angle_beta 116.550(16)
_cell_angle_gamma 90.0
_cell_formula_units_Z 4
_cell_length_a 21.417(4)
_cell_length_b 12.6755(19)
_cell_length_c 19.231(4)
_cell_measurement_reflns_used 75
_cell_measurement_temperature 293
_cell_measurement_theta_max 18.50
_cell_measurement_theta_min 15.00
_cell_volume 4670.1(16)
_computing_data_reduction 'NRCVAX DATRD2'
_computing_molecular_graphics NRCVAX
_computing_publication_material 'NRCVAX TABLES Jan 94 Version'
_computing_structure_refinement 'NRCVAX LSTSQ'
_computing_structure_solution 'NRCVAX SOLVER'
_diffrn_ambient_temperature 293
_diffrn_measurement_device 'Rigaku AFC-6    '
_diffrn_measurement_method 'Omega scan b/P/b        '
_diffrn_radiation_monochromator graphite
_diffrn_radiation_source 'xray tube'
_diffrn_radiation_type 'Molybdenum K\a'
_diffrn_radiation_wavelength 0.70930
_diffrn_reflns_av_R_equivalents 0.121
_diffrn_reflns_limit_h_max 24
_diffrn_reflns_limit_h_min -27
_diffrn_reflns_limit_k_max 16
_diffrn_reflns_limit_k_min 0
_diffrn_reflns_limit_l_max 24
_diffrn_reflns_limit_l_min 0
_diffrn_reflns_number 5672
_diffrn_reflns_theta_max 27.50
_diffrn_reflns_theta_min 0.00
_exptl_absorpt_coefficient_mu 1.55
_exptl_absorpt_correction_T_max 1.0000
_exptl_absorpt_correction_T_min 1.0000
_exptl_absorpt_correction_type none
_exptl_crystal_density_diffrn 1.613
_exptl_crystal_F_000 2311.73
_exptl_crystal_size_max 0.30
_exptl_crystal_size_mid 0.30
_exptl_crystal_size_min 0.15
_refine_diff_density_max 0.69
_refine_diff_density_min -0.56
_refine_ls_goodness_of_fit_obs 1.42
_refine_ls_matrix_type atomblock
_refine_ls_number_parameters 584
_refine_ls_number_reflns 3425
_refine_ls_R_factor_all 0.118
_refine_ls_R_factor_obs 0.063
_refine_ls_shift/esd_max 0.039
_refine_ls_structure_factor_coef F
_refine_ls_weighting_details 'w = 1/(\s^2^(F)+0.0005F^2^)'
_refine_ls_weighting_scheme calc
_refine_ls_wR_factor_all 0.062
_refine_ls_wR_factor_obs 0.058
_reflns_number_observed 3512
_reflns_number_total 5483
_reflns_observed_criterion 'Inet > 1.5\s(Inet)'
_cod_data_source_file ic970786a_1.cif
_cod_data_source_block {1-P}2-
_cod_depositor_comments
;
The following automatic conversions were performed:

'_refine_ls_weighting_scheme' value '1/(\s^2^(F)+0.0005F^2^)' was
changed to 'calc'. New tag '_refine_ls_weighting_details' was
created. The value of the new tag was set to 'w =
1/(\s^2^(F)+0.0005F^2^)'.

Automatic conversion script
Id: cif_fix_values 3143 2015-03-26 13:38:13Z robertas 
;
_cod_original_sg_symbol_H-M 'C c'
_cod_original_formula_sum 'Fe3 Mn2 P2 C43 O13 N2 H42 '
_cod_database_code 4323754

loop_
_symmetry_equiv_pos_as_xyz
x,y,z
1/2+x,1/2+y,z
x,-y,1/2+z
1/2+x,1/2-y,1/2+z

loop_
_atom_site_aniso_label
_atom_site_aniso_U_11
_atom_site_aniso_U_22
_atom_site_aniso_U_33
_atom_site_aniso_U_12
_atom_site_aniso_U_13
_atom_site_aniso_U_23
_atom_site_aniso_type_symbol
Fe1 0.0362(9) 0.0465(10) 0.0493(11) 0.0103(8) 0.0178(8) 0.0091(8) Fe
Fe2 0.0329(9) 0.0506(10) 0.0559(11) 0.0057(8) 0.0213(8) 0.0044(9) Fe
Fe3 0.0365(8) 0.0407(10) 0.0472(10) 0.0052(8) 0.0163(7) 0.0090(8) Fe
Mn1 0.0485(11) 0.0528(12) 0.0660(14) -0.0064(10) 0.0256(10) -0.0071(10) Mn
Mn2 0.0431(11) 0.0656(13) 0.0445(11) 0.0049(9) 0.0170(9) -0.0013(10) Mn
P1 0.0370(17) 0.0477(19) 0.0440(17) 0.0058(14) 0.0180(14) 0.0041(15) P
P2 0.0369(16) 0.0395(16) 0.0467(18) 0.0025(13) 0.0191(14) 0.0040(14) P
C11 0.050(9) 0.067(9) 0.057(8) 0.017(7) 0.021(7) 0.001(7) C
O11 0.047(6) 0.104(8) 0.088(8) 0.001(6) 0.011(6) -0.003(6) O
C12 0.044(7) 0.090(11) 0.069(10) 0.022(7) 0.024(7) 0.018(9) C
O12 0.097(9) 0.108(10) 0.106(9) 0.021(7) 0.056(7) 0.057(8) O
C13 0.045(7) 0.066(9) 0.058(8) 0.000(6) 0.024(6) 0.010(7) C
O13 0.093(8) 0.114(9) 0.110(9) 0.016(7) 0.077(8) -0.014(7) O
C21 0.058(8) 0.057(9) 0.083(10) 0.017(7) 0.043(8) 0.010(8) C
O21 0.100(9) 0.080(8) 0.104(9) -0.010(7) 0.055(7) 0.026(7) O
C22 0.055(9) 0.050(9) 0.132(14) 0.009(7) 0.057(10) 0.008(9) C
O22 0.114(10) 0.078(8) 0.158(12) 0.020(7) 0.096(9) -0.010(8) O
C23 0.040(8) 0.066(9) 0.074(10) 0.006(6) 0.020(7) 0.003(7) C
O23 0.061(7) 0.124(10) 0.093(9) 0.008(7) -0.003(6) 0.002(8) O
C31 0.044(7) 0.053(8) 0.072(9) 0.008(6) 0.029(7) 0.015(7) C
O31 0.077(7) 0.062(6) 0.104(8) 0.028(6) 0.038(6) 0.008(6) O
C32 0.106(12) 0.032(7) 0.093(13) 0.006(8) 0.051(10) 0.007(8) C
O32 0.174(13) 0.079(8) 0.058(7) 0.009(8) 0.037(8) 0.008(6) O
C33 0.058(9) 0.043(8) 0.109(12) 0.010(7) 0.049(9) 0.031(8) C
O33 0.052(6) 0.082(7) 0.161(11) 0.005(5) 0.060(7) 0.044(7) O
C41 0.061(8) 0.047(8) 0.107(12) -0.001(7) 0.056(9) -0.004(8) C
O41 0.107(9) 0.069(7) 0.160(12) 0.038(7) 0.073(9) 0.045(8) O
C51 0.064(9) 0.032(7) 0.085(10) -0.002(6) 0.043(8) -0.004(6) C
O51 0.056(6) 0.077(7) 0.119(9) -0.009(5) 0.049(6) 0.009(6) O
C61 0.092(13) 0.143(18) 0.068(11) -0.055(14) 0.041(10) -0.045(12) C
C62 0.104(14) 0.091(13) 0.090(13) -0.021(12) 0.049(11) -0.029(11) C
C63 0.082(11) 0.086(12) 0.079(10) 0.010(9) 0.050(9) -0.002(9) C
C64 0.068(10) 0.081(11) 0.062(9) -0.008(8) 0.029(8) 0.002(8) C
C65 0.062(10) 0.115(14) 0.054(9) 0.000(10) 0.024(8) -0.003(9) C
C71 0.070(10) 0.068(10) 0.056(9) 0.011(8) 0.023(7) 0.020(7) C
O71 0.096(9) 0.098(9) 0.120(10) -0.026(7) 0.058(8) 0.013(7) O
C81 0.050(8) 0.085(11) 0.060(9) 0.015(8) 0.011(7) -0.023(8) C
O81 0.105(10) 0.085(9) 0.111(10) 0.043(8) 0.002(8) -0.014(8) O
C91 0.086(13) 0.099(14) 0.081(13) 0.033(11) 0.040(11) 0.028(11) C
C92 0.059(11) 0.21(3) 0.041(9) -0.043(15) -0.003(8) 0.020(13) C
C93 0.20(3) 0.092(15) 0.072(13) -0.007(17) 0.085(17) -0.012(11) C
C94 0.072(12) 0.21(3) 0.088(14) 0.034(15) 0.060(12) 0.014(16) C
C95 0.115(16) 0.108(15) 0.052(10) -0.055(13) 0.032(11) 0.005(10) C
C101 0.061(9) 0.070(9) 0.076(10) 0.005(7) 0.037(8) 0.003(8) C
N102 0.053(7) 0.060(7) 0.065(7) 0.003(5) 0.025(6) 0.010(6) N
C103 0.060(10) 0.061(10) 0.108(13) -0.001(8) 0.018(9) 0.021(9) C
C104 0.100(14) 0.090(12) 0.084(12) 0.009(10) 0.048(11) 0.011(10) C
C105 0.067(10) 0.090(11) 0.075(10) -0.019(8) 0.034(8) 0.007(9) C
C111 0.044(7) 0.063(9) 0.066(9) 0.002(7) 0.030(7) 0.005(7) C
C112 0.080(11) 0.068(10) 0.090(11) -0.009(9) 0.052(10) 0.002(9) C
C113 0.073(12) 0.151(20) 0.063(11) 0.030(13) 0.027(9) 0.038(13) C
C114 0.085(13) 0.150(20) 0.058(11) 0.046(14) 0.036(10) 0.039(13) C
C115 0.108(15) 0.098(14) 0.094(13) 0.056(12) 0.062(12) 0.033(11) C
C116 0.089(11) 0.065(10) 0.078(10) 0.011(8) 0.040(9) 0.011(8) C
C201 0.059(9) 0.062(9) 0.076(10) 0.009(7) 0.040(8) 0.000(7) C
N202 0.057(7) 0.047(6) 0.073(8) 0.010(5) 0.033(6) 0.007(6) N
C203 0.057(9) 0.087(11) 0.099(12) 0.004(8) 0.035(9) -0.006(9) C
C204 0.078(11) 0.087(12) 0.092(12) 0.010(9) 0.042(10) 0.018(10) C
C205 0.063(9) 0.102(12) 0.085(11) 0.030(9) 0.035(8) -0.007(9) C
C211 0.066(9) 0.075(10) 0.059(9) 0.003(8) 0.035(7) -0.008(8) C
C212 0.087(12) 0.078(12) 0.094(12) -0.002(9) 0.060(11) -0.016(10) C
C213 0.126(17) 0.089(14) 0.095(14) -0.032(13) 0.072(14) -0.019(11) C
C214 0.091(14) 0.125(17) 0.063(11) -0.035(13) 0.042(10) -0.027(12) C
C215 0.078(13) 0.152(19) 0.064(11) 0.011(13) 0.033(10) 0.003(12) C
C216 0.065(10) 0.085(11) 0.075(10) 0.015(9) 0.032(9) 0.013(9) C

loop_
_atom_site_label
_atom_site_fract_x
_atom_site_fract_y
_atom_site_fract_z
_atom_site_U_iso_or_equiv
_atom_site_thermal_displace_type
_atom_site_calc_flag
_atom_site_refinement_flags
_atom_site_type_symbol
Fe1 0.37223 0.69562(13) 0.71570 0.0445(10) Uij ? . Fe
Fe2 0.20370(10) 0.78276(13) 0.67353(13) 0.0459(11) Uij ? . Fe
Fe3 0.29607(11) 0.85452(12) 0.62973(13) 0.0424(10) Uij ? . Fe
Mn1 0.21642(13) 0.55252(16) 0.53362(15) 0.0557(13) Uij ? . Mn
Mn2 0.36286(13) 0.90285(16) 0.86701(14) 0.0520(12) Uij ? . Mn
P1 0.31698(17) 0.8178(3) 0.75331(20) 0.0429(19) Uij ? . P
P2 0.26152(17) 0.68364(24) 0.62271(20) 0.0409(18) Uij ? . P
C11 0.4578(7) 0.7369(11) 0.7831(8) 0.059(9) Uij ? . C
O11 0.5134(5) 0.7582(10) 0.8270(6) 0.087(8) Uij ? . O
C12 0.3584(7) 0.5961(13) 0.7704(9) 0.068(10) Uij ? . C
O12 0.3500(6) 0.5324(10) 0.8062(7) 0.100(10) Uij ? . O
C13 0.4050(7) 0.6254(11) 0.6579(8) 0.056(9) Uij ? . C
O13 0.4265(6) 0.5776(10) 0.6242(7) 0.094(9) Uij ? . O
C21 0.1914(7) 0.6709(12) 0.7198(9) 0.062(10) Uij ? . C
O21 0.1820(6) 0.6018(9) 0.7501(7) 0.091(9) Uij ? . O
C22 0.1740(8) 0.8817(11) 0.7178(11) 0.074(12) Uij ? . C
O22 0.1523(7) 0.9365(10) 0.7472(8) 0.103(11) Uij ? . O
C23 0.1288(7) 0.7900(11) 0.5825(9) 0.062(10) Uij ? . C
O23 0.0820(6) 0.7992(10) 0.5241(7) 0.107(9) Uij ? . O
C31 0.2613(6) 0.9761(11) 0.6360(8) 0.056(9) Uij ? . C
O31 0.2404(5) 1.0586(8) 0.6383(6) 0.082(8) Uij ? . O
C32 0.2615(9) 0.8536(11) 0.5294(10) 0.075(12) Uij ? . C
O32 0.2400(8) 0.8638(9) 0.4618(7) 0.109(12) Uij ? . O
C33 0.3819(8) 0.8903(10) 0.6462(9) 0.066(11) Uij ? . C
O33 0.4335(5) 0.9210(8) 0.6543(8) 0.094(9) Uij ? . O
C41 0.2627(7) 0.4562(11) 0.6044(10) 0.064(11) Uij ? . C
O41 0.2929(7) 0.3925(9) 0.6476(9) 0.107(11) Uij ? . O
C51 0.1452(7) 0.5447(9) 0.5541(9) 0.056(10) Uij ? . C
O51 0.0972(5) 0.5363(8) 0.5653(7) 0.081(8) Uij ? . O
C61 0.1520(10) 0.5389(19) 0.4116(10) 0.099(15) Uij ? . C
C62 0.2040(11) 0.4648(14) 0.4324(11) 0.092(15) Uij ? . C
C63 0.2697(9) 0.5169(14) 0.4650(9) 0.077(12) Uij ? . C
C64 0.2558(8) 0.6215(13) 0.4602(8) 0.070(11) Uij ? . C
C65 0.1824(8) 0.6385(15) 0.4270(8) 0.078(12) Uij ? . C
C71 0.4294(8) 0.9557(12) 0.8477(8) 0.067(10) Uij ? . C
O71 0.4717(7) 0.9980(10) 0.8374(8) 0.101(10) Uij ? . O
C81 0.3167(7) 1.0202(13) 0.8303(8) 0.070(10) Uij ? . C
O81 0.2886(7) 1.0985(10) 0.8093(8) 0.117(10) Uij ? . O
C91 0.4100(11) 0.7770(16) 0.9467(11) 0.088(14) Uij ? . C
C92 0.4295(9) 0.869(3) 0.9841(10) 0.112(17) Uij ? . C
C93 0.3724(18) 0.9222(16) 0.9798(12) 0.114(23) Uij ? . C
C94 0.3162(10) 0.856(3) 0.9368(12) 0.113(19) Uij ? . C
C95 0.3405(12) 0.7667(16) 0.9187(9) 0.094(14) Uij ? . C
C101 0.4576(7) 0.7312(11) 0.2806(9) 0.067(11) Uij ? . C
N102 0.4549(6) 0.7664(9) 0.2049(7) 0.060(7) Uij ? . N
C103 0.3888(8) 0.8247(12) 0.1619(10) 0.084(12) Uij ? . C
C104 0.4567(10) 0.6773(14) 0.1569(10) 0.089(13) Uij ? . C
C105 0.5150(8) 0.8381(13) 0.2169(9) 0.076(11) Uij ? . C
C111 0.5228(7) 0.6732(11) 0.3338(8) 0.056(9) Uij ? . C
C112 0.5768(8) 0.7323(12) 0.3887(10) 0.074(12) Uij ? . C
C113 0.6377(9) 0.6773(20) 0.4408(10) 0.097(16) Uij ? . C
C114 0.6409(10) 0.5731(20) 0.4379(10) 0.096(16) Uij ? . C
C115 0.5872(11) 0.5163(15) 0.3827(12) 0.094(15) Uij ? . C
C116 0.5283(9) 0.5671(12) 0.3327(10) 0.076(11) Uij ? . C
C201 0.6244(7) 0.7653(11) 0.6186(9) 0.062(10) Uij ? . C
N202 0.6341(6) 0.7852(8) 0.6994(7) 0.057(8) Uij ? . N
C203 0.7047(8) 0.8252(13) 0.7461(10) 0.081(12) Uij ? . C
C204 0.6265(9) 0.6840(13) 0.7339(10) 0.084(13) Uij ? . C
C205 0.5839(8) 0.8629(14) 0.7013(10) 0.082(12) Uij ? . C
C211 0.5529(8) 0.7254(12) 0.5611(8) 0.064(10) Uij ? . C
C212 0.5422(10) 0.6176(14) 0.5457(11) 0.079(13) Uij ? . C
C213 0.4805(13) 0.5812(16) 0.4916(12) 0.095(17) Uij ? . C
C214 0.4284(10) 0.6496(20) 0.4519(10) 0.090(15) Uij ? . C
C215 0.4376(9) 0.7572(20) 0.4657(10) 0.097(16) Uij ? . C
C216 0.5003(8) 0.7944(13) 0.5194(9) 0.075(11) Uij ? . C
H61 0.102 0.527 0.385 0.1111 Uiso ? . H
H62 0.196 0.390 0.431 0.1047 Uiso ? . H
H63 0.315 0.485 0.483 0.0921 Uiso ? . H
H64 0.290 0.676 0.477 0.0803 Uiso ? . H
H65 0.159 0.705 0.419 0.0868 Uiso ? . H
H91 0.442 0.728 0.942 0.0988 Uiso ? . H
H92 0.476 0.896 1.009 0.1120 Uiso ? . H
H93 0.371 0.989 1.002 0.1328 Uiso ? . H
H94 0.268 0.872 0.922 0.1323 Uiso ? . H
H95 0.314 0.707 0.890 0.1017 Uiso ? . H
H101A 0.453 0.792 0.308 0.0790 Uiso ? . H
H101B 0.418 0.687 0.270 0.0790 Uiso ? . H
H103A 0.349 0.782 0.152 0.0862 Uiso ? . H
H103B 0.387 0.885 0.191 0.0862 Uiso ? . H
H103C 0.384 0.849 0.113 0.0862 Uiso ? . H
H104A 0.498 0.635 0.184 0.1014 Uiso ? . H
H104B 0.418 0.631 0.145 0.1014 Uiso ? . H
H104C 0.455 0.699 0.109 0.1014 Uiso ? . H
H105A 0.515 0.901 0.244 0.0872 Uiso ? . H
H105B 0.559 0.803 0.246 0.0872 Uiso ? . H
H105C 0.513 0.857 0.168 0.0872 Uiso ? . H
H112 0.574 0.808 0.392 0.0892 Uiso ? . H
H113 0.678 0.713 0.479 0.1058 Uiso ? . H
H114 0.682 0.536 0.473 0.1077 Uiso ? . H
H115 0.593 0.441 0.380 0.1102 Uiso ? . H
H116 0.489 0.527 0.298 0.0872 Uiso ? . H
H201A 0.658 0.714 0.621 0.0757 Uiso ? . H
H201B 0.634 0.829 0.599 0.0757 Uiso ? . H
H203A 0.739 0.775 0.748 0.0909 Uiso ? . H
H203B 0.712 0.890 0.725 0.0909 Uiso ? . H
H203C 0.712 0.839 0.798 0.0909 Uiso ? . H
H204A 0.581 0.654 0.703 0.0956 Uiso ? . H
H204B 0.660 0.632 0.735 0.0956 Uiso ? . H
H204C 0.630 0.693 0.785 0.0956 Uiso ? . H
H205A 0.589 0.929 0.680 0.0932 Uiso ? . H
H205B 0.537 0.839 0.670 0.0932 Uiso ? . H
H205C 0.591 0.874 0.754 0.0932 Uiso ? . H
H212 0.579 0.569 0.574 0.0964 Uiso ? . H
H213 0.474 0.507 0.482 0.1133 Uiso ? . H
H214 0.385 0.622 0.412 0.1033 Uiso ? . H
H215 0.400 0.805 0.437 0.1079 Uiso ? . H
H216 0.507 0.871 0.530 0.0855 Uiso ? . H

loop_
_atom_type_symbol
_atom_type_description
_atom_type_scat_dispersion_real
_atom_type_scat_dispersion_imag
_atom_type_scat_source
Fe ? 0.301 0.845 'International Tables Vol. IV Table 2.2B'
Mn ? 0.295 0.729 'International Tables Vol. IV Table 2.2B'
P ? 0.090 0.095 'International Tables Vol. IV Table 2.2B'
C ? 0.002 0.002 'International Tables Vol. IV Table 2.2B'
O ? 0.008 0.006 'International Tables Vol. IV Table 2.2B'
N ? 0.004 0.003 'International Tables Vol. IV Table 2.2B'
H ? 0.000 0.000 'International Tables Vol. IV Table 2.2B'

loop_
_geom_angle_atom_site_label_1
_geom_angle_atom_site_label_2
_geom_angle_atom_site_label_3
_geom_angle
_geom_angle_site_symmetry_1
_geom_angle_site_symmetry_2
_geom_angle_site_symmetry_3
_geom_angle_publ_flag
Fe3 Fe1 P1 54.12(11) ? ? ? ?
Fe3 Fe1 P2 54.51(9) ? ? ? ?
Fe3 Fe1 C11 112.0(4) ? ? ? ?
Fe3 Fe1 C12 134.4(4) ? ? ? ?
Fe3 Fe1 C13 107.0(4) ? ? ? ?
P1 Fe1 P2 77.50(12) ? ? ? ?
P1 Fe1 C11 94.7(4) ? ? ? ?
P1 Fe1 C12 92.8(5) ? ? ? ?
P1 Fe1 C13 161.1(4) ? ? ? ?
P2 Fe1 C11 166.6(5) ? ? ? ?
P2 Fe1 C12 91.6(4) ? ? ? ?
P2 Fe1 C13 92.2(4) ? ? ? ?
C11 Fe1 C12 99.8(6) ? ? ? ?
C11 Fe1 C13 92.1(6) ? ? ? ?
C12 Fe1 C13 103.5(6) ? ? ? ?
Fe3 Fe2 P1 54.38(11) ? ? ? ?
Fe3 Fe2 P2 54.63(10) ? ? ? ?
Fe3 Fe2 C21 138.1(4) ? ? ? ?
Fe3 Fe2 C22 112.9(5) ? ? ? ?
Fe3 Fe2 C23 98.3(5) ? ? ? ?
P1 Fe2 P2 76.96(13) ? ? ? ?
P1 Fe2 C21 100.0(5) ? ? ? ?
P1 Fe2 C22 92.4(5) ? ? ? ?
P1 Fe2 C23 152.1(5) ? ? ? ?
P2 Fe2 C21 90.3(4) ? ? ? ?
P2 Fe2 C22 166.9(5) ? ? ? ?
P2 Fe2 C23 91.8(5) ? ? ? ?
C21 Fe2 C22 99.2(7) ? ? ? ?
C21 Fe2 C23 105.6(7) ? ? ? ?
C22 Fe2 C23 94.4(7) ? ? ? ?
Fe1 Fe3 Fe2 83.05(7) ? ? ? ?
Fe1 Fe3 P1 53.93(9) ? ? ? ?
Fe1 Fe3 P2 53.62(9) ? ? ? ?
Fe1 Fe3 C31 142.4(5) ? ? ? ?
Fe1 Fe3 C32 121.8(5) ? ? ? ?
Fe1 Fe3 C33 77.5(4) ? ? ? ?
Fe2 Fe3 P1 54.35(11) ? ? ? ?
Fe2 Fe3 P2 54.48(10) ? ? ? ?
Fe2 Fe3 C31 83.0(4) ? ? ? ?
Fe2 Fe3 C32 110.2(6) ? ? ? ?
Fe2 Fe3 C33 153.5(5) ? ? ? ?
P1 Fe3 P2 76.86(13) ? ? ? ?
P1 Fe3 C31 90.0(5) ? ? ? ?
P1 Fe3 C32 162.9(5) ? ? ? ?
P1 Fe3 C33 99.3(5) ? ? ? ?
P2 Fe3 C31 135.3(4) ? ? ? ?
P2 Fe3 C32 87.8(5) ? ? ? ?
P2 Fe3 C33 122.5(4) ? ? ? ?
C31 Fe3 C32 95.7(6) ? ? ? ?
C31 Fe3 C33 101.6(6) ? ? ? ?
C32 Fe3 C33 95.4(8) ? ? ? ?
P2 Mn1 C41 91.2(5) ? ? ? ?
P2 Mn1 C51 89.5(4) ? ? ? ?
P2 Mn1 C61 137.6(7) ? ? ? ?
P2 Mn1 C62 154.1(5) ? ? ? ?
P2 Mn1 C63 117.1(5) ? ? ? ?
P2 Mn1 C64 92.2(4) ? ? ? ?
P2 Mn1 C65 101.4(5) ? ? ? ?
C41 Mn1 C51 91.9(6) ? ? ? ?
C41 Mn1 C61 131.0(8) ? ? ? ?
C41 Mn1 C62 98.0(7) ? ? ? ?
C41 Mn1 C63 93.4(6) ? ? ? ?
C41 Mn1 C64 122.9(6) ? ? ? ?
C41 Mn1 C65 157.4(6) ? ? ? ?
C51 Mn1 C61 92.4(7) ? ? ? ?
C51 Mn1 C62 114.1(7) ? ? ? ?
C51 Mn1 C63 152.7(7) ? ? ? ?
C51 Mn1 C64 145.1(6) ? ? ? ?
C51 Mn1 C65 106.7(6) ? ? ? ?
C61 Mn1 C62 37.4(9) ? ? ? ?
C61 Mn1 C63 64.3(7) ? ? ? ?
C61 Mn1 C64 63.7(6) ? ? ? ?
C61 Mn1 C65 38.0(8) ? ? ? ?
C62 Mn1 C63 38.6(7) ? ? ? ?
C62 Mn1 C64 62.5(6) ? ? ? ?
C62 Mn1 C65 63.0(7) ? ? ? ?
C63 Mn1 C64 36.9(6) ? ? ? ?
C63 Mn1 C65 64.2(6) ? ? ? ?
C64 Mn1 C65 38.9(6) ? ? ? ?
P1 Mn2 C71 91.2(5) ? ? ? ?
P1 Mn2 C81 95.3(4) ? ? ? ?
P1 Mn2 C91 101.7(6) ? ? ? ?
P1 Mn2 C92 137.7(10) ? ? ? ?
P1 Mn2 C93 149.8(8) ? ? ? ?
P1 Mn2 C94 111.4(9) ? ? ? ?
P1 Mn2 C95 88.5(5) ? ? ? ?
C71 Mn2 C81 87.5(7) ? ? ? ?
C71 Mn2 C91 105.6(7) ? ? ? ?
C71 Mn2 C92 94.5(7) ? ? ? ?
C71 Mn2 C93 117.4(10) ? ? ? ?
C71 Mn2 C94 155.6(9) ? ? ? ?
C71 Mn2 C95 140.6(8) ? ? ? ?
C81 Mn2 C91 158.1(7) ? ? ? ?
C81 Mn2 C92 126.7(11) ? ? ? ?
C81 Mn2 C93 95.4(8) ? ? ? ?
C81 Mn2 C94 99.0(9) ? ? ? ?
C81 Mn2 C95 131.8(9) ? ? ? ?
C91 Mn2 C92 36.7(11) ? ? ? ?
C91 Mn2 C93 63.1(8) ? ? ? ?
C91 Mn2 C94 62.1(8) ? ? ? ?
C91 Mn2 C95 36.6(9) ? ? ? ?
C92 Mn2 C93 38.0(12) ? ? ? ?
C92 Mn2 C94 62.8(8) ? ? ? ?
C92 Mn2 C95 61.6(8) ? ? ? ?
C93 Mn2 C94 39.0(12) ? ? ? ?
C93 Mn2 C95 63.6(8) ? ? ? ?
C94 Mn2 C95 37.2(11) ? ? ? ?
Fe1 P1 Fe2 101.84(14) ? ? ? ?
Fe1 P1 Fe3 71.95(12) ? ? ? ?
Fe1 P1 Mn2 125.52(16) ? ? ? ?
Fe2 P1 Fe3 71.27(13) ? ? ? ?
Fe2 P1 Mn2 128.94(17) ? ? ? ?
Fe3 P1 Mn2 136.34(17) ? ? ? ?
Fe1 P2 Fe2 101.81(15) ? ? ? ?
Fe1 P2 Fe3 71.87(12) ? ? ? ?
Fe1 P2 Mn1 126.28(16) ? ? ? ?
Fe2 P2 Fe3 70.89(12) ? ? ? ?
Fe2 P2 Mn1 126.91(17) ? ? ? ?
Fe3 P2 Mn1 139.46(18) ? ? ? ?
Fe1 C11 O11 176.6(13) ? ? ? ?
Fe1 C12 O12 179.4(14) ? ? ? ?
Fe1 C13 O13 176.6(12) ? ? ? ?
Fe2 C21 O21 177.3(12) ? ? ? ?
Fe2 C22 O22 173.6(13) ? ? ? ?
Fe2 C23 O23 176.8(13) ? ? ? ?
Fe3 C31 O31 176.4(12) ? ? ? ?
Fe3 C32 O32 173.0(13) ? ? ? ?
Fe3 C33 O33 174.1(11) ? ? ? ?
Mn1 C41 O41 177.3(13) ? ? ? ?
Mn1 C51 O51 177.2(12) ? ? ? ?
Mn1 C61 C62 72.1(11) ? ? ? ?
Mn1 C61 C65 71.4(9) ? ? ? ?
Mn1 C61 H61 128.1(14) ? ? ? ?
C62 C61 C65 108.4(16) ? ? ? ?
C62 C61 H61 127.5(21) ? ? ? ?
C65 C61 H61 123.7(24) ? ? ? ?
Mn1 C62 C61 70.5(10) ? ? ? ?
Mn1 C62 C63 70.3(9) ? ? ? ?
Mn1 C62 H62 119.5(14) ? ? ? ?
C61 C62 C63 109.0(15) ? ? ? ?
C61 C62 H62 123.9(19) ? ? ? ?
C63 C62 H62 126.7(21) ? ? ? ?
Mn1 C63 C62 71.1(9) ? ? ? ?
Mn1 C63 C64 71.0(9) ? ? ? ?
Mn1 C63 H63 126.3(12) ? ? ? ?
C62 C63 C64 106.4(15) ? ? ? ?
C62 C63 H63 126.9(18) ? ? ? ?
C64 C63 H63 126.6(17) ? ? ? ?
Mn1 C64 C63 72.1(9) ? ? ? ?
Mn1 C64 C65 71.0(9) ? ? ? ?
Mn1 C64 H64 123.3(11) ? ? ? ?
C63 C64 C65 110.1(15) ? ? ? ?
C63 C64 H64 125.0(16) ? ? ? ?
C65 C64 H64 124.8(17) ? ? ? ?
Mn1 C65 C61 70.6(10) ? ? ? ?
Mn1 C65 C64 70.1(9) ? ? ? ?
Mn1 C65 H65 122.1(11) ? ? ? ?
C61 C65 C64 106.0(17) ? ? ? ?
C61 C65 H65 127.3(17) ? ? ? ?
C64 C65 H65 126.7(17) ? ? ? ?
Mn2 C71 O71 174.3(15) ? ? ? ?
Mn2 C81 O81 177.1(12) ? ? ? ?
Mn2 C91 C92 70.6(11) ? ? ? ?
Mn2 C91 C95 72.5(10) ? ? ? ?
Mn2 C91 H91 122.6(13) ? ? ? ?
C92 C91 C95 108.9(18) ? ? ? ?
C92 C91 H91 123.3(24) ? ? ? ?
C95 C91 H91 127(3) ? ? ? ?
Mn2 C92 C91 72.7(10) ? ? ? ?
Mn2 C92 C93 70.9(11) ? ? ? ?
Mn2 C92 H92 120.9(14) ? ? ? ?
C91 C92 C93 110.1(18) ? ? ? ?
C91 C92 H92 125(3) ? ? ? ?
C93 C92 H92 124(3) ? ? ? ?
Mn2 C93 C92 71.1(10) ? ? ? ?
Mn2 C93 C94 70.0(11) ? ? ? ?
Mn2 C93 H93 124.2(15) ? ? ? ?
C92 C93 C94 104.4(19) ? ? ? ?
C92 C93 H93 128(3) ? ? ? ?
C94 C93 H93 126(3) ? ? ? ?
Mn2 C94 C93 71.0(12) ? ? ? ?
Mn2 C94 C95 73.9(10) ? ? ? ?
Mn2 C94 H94 120.8(16) ? ? ? ?
C93 C94 C95 109.0(18) ? ? ? ?
C93 C94 H94 124(3) ? ? ? ?
C95 C94 H94 126(3) ? ? ? ?
Mn2 C95 C91 70.9(10) ? ? ? ?
Mn2 C95 C94 68.9(12) ? ? ? ?
Mn2 C95 H95 124.7(12) ? ? ? ?
C91 C95 C94 107.6(18) ? ? ? ?
C91 C95 H95 125(3) ? ? ? ?
C94 C95 H95 127.3(25) ? ? ? ?
N102 C101 C111 115.4(11) ? ? ? ?
N102 C101 H101A 108.7(13) ? ? ? ?
N102 C101 H101B 109.1(13) ? ? ? ?
C111 C101 H101A 108.4(13) ? ? ? ?
C111 C101 H101B 108.5(13) ? ? ? ?
H101A C101 H101B 106.4(14) ? ? ? ?
C101 N102 C103 107.7(11) ? ? ? ?
C101 N102 C104 112.3(11) ? ? ? ?
C101 N102 C105 111.8(11) ? ? ? ?
C103 N102 C104 108.7(12) ? ? ? ?
C103 N102 C105 108.9(11) ? ? ? ?
C104 N102 C105 107.5(12) ? ? ? ?
N102 C103 H103A 111.8(13) ? ? ? ?
N102 C103 H103B 110.9(14) ? ? ? ?
N102 C103 H103C 111.0(15) ? ? ? ?
H103A C103 H103B 107.3(17) ? ? ? ?
H103A C103 H103C 107.7(16) ? ? ? ?
H103B C103 H103C 107.8(14) ? ? ? ?
N102 C104 H104A 111.0(16) ? ? ? ?
N102 C104 H104B 110.8(15) ? ? ? ?
N102 C104 H104C 112.9(16) ? ? ? ?
H104A C104 H104B 105.8(17) ? ? ? ?
H104A C104 H104C 108.3(17) ? ? ? ?
H104B C104 H104C 107.8(18) ? ? ? ?
N102 C105 H105A 112.0(13) ? ? ? ?
N102 C105 H105B 111.2(14) ? ? ? ?
N102 C105 H105C 110.2(13) ? ? ? ?
H105A C105 H105B 108.2(14) ? ? ? ?
H105A C105 H105C 108.7(15) ? ? ? ?
H105B C105 H105C 106.3(15) ? ? ? ?
C101 C111 C112 117.3(13) ? ? ? ?
C101 C111 C116 122.5(13) ? ? ? ?
C112 C111 C116 120.1(14) ? ? ? ?
C111 C112 C113 117.5(16) ? ? ? ?
C111 C112 H112 122.2(16) ? ? ? ?
C113 C112 H112 120.3(17) ? ? ? ?
C112 C113 C114 120.6(18) ? ? ? ?
C112 C113 H113 122.2(23) ? ? ? ?
C114 C113 H113 117.2(18) ? ? ? ?
C113 C114 C115 120.9(16) ? ? ? ?
C113 C114 H114 120.5(24) ? ? ? ?
C115 C114 H114 118.5(24) ? ? ? ?
C114 C115 C116 119.4(17) ? ? ? ?
C114 C115 H115 118.8(19) ? ? ? ?
C116 C115 H115 121.8(23) ? ? ? ?
C111 C116 C115 121.3(17) ? ? ? ?
C111 C116 H116 119.3(15) ? ? ? ?
C115 C116 H116 119.3(17) ? ? ? ?
N202 C201 C211 116.2(11) ? ? ? ?
N202 C201 H201A 108.4(12) ? ? ? ?
N202 C201 H201B 108.9(12) ? ? ? ?
C211 C201 H201A 107.8(13) ? ? ? ?
C211 C201 H201B 108.7(13) ? ? ? ?
H201A C201 H201B 106.5(13) ? ? ? ?
C201 N202 C203 108.9(11) ? ? ? ?
C201 N202 C204 109.1(11) ? ? ? ?
C201 N202 C205 112.0(11) ? ? ? ?
C203 N202 C204 108.3(12) ? ? ? ?
C203 N202 C205 108.6(12) ? ? ? ?
C204 N202 C205 109.8(12) ? ? ? ?
N202 C203 H203A 111.5(14) ? ? ? ?
N202 C203 H203B 111.2(14) ? ? ? ?
N202 C203 H203C 110.4(14) ? ? ? ?
H203A C203 H203B 107.7(16) ? ? ? ?
H203A C203 H203C 108.3(16) ? ? ? ?
H203B C203 H203C 107.6(16) ? ? ? ?
N202 C204 H204A 110.3(14) ? ? ? ?
N202 C204 H204B 111.9(14) ? ? ? ?
N202 C204 H204C 112.5(15) ? ? ? ?
H204A C204 H204B 106.0(17) ? ? ? ?
H204A C204 H204C 106.5(16) ? ? ? ?
H204B C204 H204C 109.3(16) ? ? ? ?
N202 C205 H205A 111.1(14) ? ? ? ?
N202 C205 H205B 110.4(15) ? ? ? ?
N202 C205 H205C 111.1(14) ? ? ? ?
H205A C205 H205B 107.4(15) ? ? ? ?
H205A C205 H205C 108.1(17) ? ? ? ?
H205B C205 H205C 108.6(16) ? ? ? ?
C201 C211 C212 119.9(14) ? ? ? ?
C201 C211 C216 120.8(14) ? ? ? ?
C212 C211 C216 119.1(15) ? ? ? ?
C211 C212 C213 120.8(17) ? ? ? ?
C211 C212 H212 119.8(18) ? ? ? ?
C213 C212 H212 119.5(18) ? ? ? ?
C212 C213 C214 119.6(18) ? ? ? ?
C212 C213 H213 119.6(24) ? ? ? ?
C214 C213 H213 120.7(22) ? ? ? ?
C213 C214 C215 120.9(16) ? ? ? ?
C213 C214 H214 118.3(23) ? ? ? ?
C215 C214 H214 120.7(24) ? ? ? ?
C214 C215 C216 119.6(18) ? ? ? ?
C214 C215 H215 119.6(20) ? ? ? ?
C216 C215 H215 120.8(23) ? ? ? ?
C211 C216 C215 119.9(17) ? ? ? ?
C211 C216 H216 120.4(16) ? ? ? ?
C215 C216 H216 119.6(16) ? ? ? ?
C101 H101A H101B 36.8(8) ? ? ? ?
C101 H101B H101A 36.8(9) ? ? ? ?
C103 H103A H103B 36.3(11) ? ? ? ?
C103 H103A H103C 36.1(10) ? ? ? ?
H103B H103A H103C 60.110(12) ? ? ? ?
C103 H103B H103A 36.3(9) ? ? ? ?
C103 H103B H103C 36.1(9) ? ? ? ?
H103A H103B H103C 60.075(8) ? ? ? ?
C103 H103C H103A 36.1(9) ? ? ? ?
C103 H103C H103B 36.1(10) ? ? ? ?
H103A H103C H103B 59.815(11) ? ? ? ?
C104 H104A H104B 37.1(11) ? ? ? ?
C104 H104A H104C 35.8(10) ? ? ? ?
H104B H104A H104C 60.323(13) ? ? ? ?
C104 H104B H104A 37.1(11) ? ? ? ?
C104 H104B H104C 36.1(10) ? ? ? ?
H104A H104B H104C 60.635(13) ? ? ? ?
C104 H104C H104A 35.8(11) ? ? ? ?
C104 H104C H104B 36.1(11) ? ? ? ?
H104A H104C H104B 59.043(14) ? ? ? ?
C105 H105A H105B 35.9(9) ? ? ? ?
C105 H105A H105C 35.6(9) ? ? ? ?
H105B H105A H105C 59.107(11) ? ? ? ?
C105 H105B H105A 35.9(10) ? ? ? ?
C105 H105B H105C 36.8(9) ? ? ? ?
H105A H105B H105C 60.612(11) ? ? ? ?
C105 H105C H105A 35.6(10) ? ? ? ?
C105 H105C H105B 36.8(9) ? ? ? ?
H105A H105C H105B 60.281(15) ? ? ? ?
C201 H201A H201B 36.7(8) ? ? ? ?
C201 H201B H201A 36.7(8) ? ? ? ?
C203 H203A H203B 36.1(10) ? ? ? ?
C203 H203A H203C 35.9(10) ? ? ? ?
H203B H203A H203C 59.837(10) ? ? ? ?
C203 H203B H203A 36.1(9) ? ? ? ?
C203 H203B H203C 36.2(10) ? ? ? ?
H203A H203B H203C 60.256(6) ? ? ? ?
C203 H203C H203A 35.9(9) ? ? ? ?
C203 H203C H203B 36.2(10) ? ? ? ?
H203A H203C H203B 59.908(12) ? ? ? ?
C204 H204A H204B 37.0(10) ? ? ? ?
C204 H204A H204C 36.8(10) ? ? ? ?
H204B H204A H204C 61.286(15) ? ? ? ?
C204 H204B H204A 37.0(11) ? ? ? ?
C204 H204B H204C 35.4(10) ? ? ? ?
H204A H204B H204C 59.508(14) ? ? ? ?
C204 H204C H204A 36.8(10) ? ? ? ?
C204 H204C H204B 35.4(10) ? ? ? ?
H204A H204C H204B 59.206(15) ? ? ? ?
C205 H205A H205B 36.3(9) ? ? ? ?
C205 H205A H205C 36.0(10) ? ? ? ?
H205B H205A H205C 60.372(13) ? ? ? ?
C205 H205B H205A 36.3(11) ? ? ? ?
C205 H205B H205C 35.7(10) ? ? ? ?
H205A H205B H205C 60.031(11) ? ? ? ?
C205 H205C H205A 36.0(11) ? ? ? ?
C205 H205C H205B 35.7(10) ? ? ? ?
H205A H205C H205B 59.598(14) ? ? ? ?

loop_
_geom_bond_atom_site_label_1
_geom_bond_atom_site_label_2
_geom_bond_distance
_geom_bond_site_symmetry_1
_geom_bond_site_symmetry_2
_geom_bond_publ_flag
Fe1 Fe3 2.6533(22) ? ? ?
Fe1 P1 2.256(3) ? ? ?
Fe1 P2 2.248(3) ? ? ?
Fe1 C11 1.785(14) ? ? ?
Fe1 C12 1.751(17) ? ? ?
Fe1 C13 1.794(15) ? ? ?
Fe2 Fe3 2.634(3) ? ? ?
Fe2 P1 2.261(4) ? ? ?
Fe2 P2 2.269(4) ? ? ?
Fe2 C21 1.754(16) ? ? ?
Fe2 C22 1.784(17) ? ? ?
Fe2 C23 1.771(15) ? ? ?
Fe3 P1 2.261(4) ? ? ?
Fe3 P2 2.273(3) ? ? ?
Fe3 C31 1.739(14) ? ? ?
Fe3 C32 1.731(18) ? ? ?
Fe3 C33 1.778(14) ? ? ?
Mn1 P2 2.270(4) ? ? ?
Mn1 C41 1.766(17) ? ? ?
Mn1 C51 1.741(14) ? ? ?
Mn1 C61 2.133(17) ? ? ?
Mn1 C62 2.152(17) ? ? ?
Mn1 C63 2.143(15) ? ? ?
Mn1 C64 2.129(15) ? ? ?
Mn1 C65 2.142(16) ? ? ?
Mn2 P1 2.233(4) ? ? ?
Mn2 C71 1.758(17) ? ? ?
Mn2 C81 1.750(16) ? ? ?
Mn2 C91 2.129(16) ? ? ?
Mn2 C92 2.103(15) ? ? ?
Mn2 C93 2.100(17) ? ? ?
Mn2 C94 2.087(18) ? ? ?
Mn2 C95 2.149(16) ? ? ?
Mn2 H94 2.708(3) ? ? ?
P1 P2 2.819(5) ? ? ?
P1 C31 2.852(13) ? ? ?
P2 C32 2.804(15) ? ? ?
P2 C51 2.848(14) ? ? ?
C11 O11 1.144(17) ? ? ?
C12 O12 1.126(21) ? ? ?
C13 O13 1.124(18) ? ? ?
C21 O21 1.121(19) ? ? ?
C22 O22 1.120(20) ? ? ?
C23 O23 1.128(18) ? ? ?
C31 O31 1.146(17) ? ? ?
C32 O32 1.175(21) ? ? ?
C33 O33 1.115(17) ? ? ?
C41 O41 1.132(20) ? ? ?
C51 O51 1.145(18) ? ? ?
C61 C62 1.37(3) ? ? ?
C61 C63 2.27(3) ? ? ?
C61 C64 2.249(22) ? ? ?
C61 C65 1.39(3) ? ? ?
C61 H61 0.960(18) ? ? ?
C61 H62 2.07(3) ? ? ?
C61 H65 2.116(23) ? ? ?
C62 C63 1.42(3) ? ? ?
C62 C64 2.220(23) ? ? ?
C62 C65 2.24(3) ? ? ?
C62 H61 2.101(22) ? ? ?
C62 H62 0.960(18) ? ? ?
C62 H63 2.139(20) ? ? ?
C63 C64 1.352(24) ? ? ?
C63 C65 2.276(23) ? ? ?
C63 H62 2.138(18) ? ? ?
C63 H63 0.960(16) ? ? ?
C63 H64 2.059(18) ? ? ?
C64 C65 1.424(22) ? ? ?
C64 H63 2.073(16) ? ? ?
C64 H64 0.960(15) ? ? ?
C64 H65 2.140(16) ? ? ?
C65 H61 2.083(18) ? ? ?
C65 H64 2.124(16) ? ? ?
C65 H65 0.960(18) ? ? ?
C71 O71 1.145(21) ? ? ?
C81 O81 1.137(20) ? ? ?
C91 C92 1.33(4) ? ? ?
C91 C93 2.21(3) ? ? ?
C91 C94 2.18(3) ? ? ?
C91 C95 1.34(3) ? ? ?
C91 H91 0.960(17) ? ? ?
C91 H92 2.05(3) ? ? ?
C91 H95 2.053(25) ? ? ?
C92 C93 1.37(4) ? ? ?
C92 C94 2.18(3) ? ? ?
C92 C95 2.18(3) ? ? ?
C92 H91 2.03(4) ? ? ?
C92 H92 0.960(16) ? ? ?
C92 H93 2.11(3) ? ? ?
C93 C94 1.40(4) ? ? ?
C93 C95 2.24(3) ? ? ?
C93 H92 2.07(3) ? ? ?
C93 H93 0.960(19) ? ? ?
C93 H94 2.10(3) ? ? ?
C94 C95 1.35(4) ? ? ?
C94 H93 2.12(3) ? ? ?
C94 H94 0.960(17) ? ? ?
C94 H95 2.08(3) ? ? ?
C95 H91 2.08(3) ? ? ?
C95 H94 2.07(3) ? ? ?
C95 H95 0.960(17) ? ? ?
C101 N102 1.499(19) ? ? ?
C101 C111 1.504(20) ? ? ?
C101 H101A 0.960(15) ? ? ?
C101 H101B 0.960(14) ? ? ?
N102 C103 1.480(18) ? ? ?
N102 C104 1.469(22) ? ? ?
N102 C105 1.507(18) ? ? ?
N102 H101A 2.023(12) ? ? ?
N102 H101B 2.028(11) ? ? ?
N102 H103A 2.042(11) ? ? ?
N102 H103B 2.031(11) ? ? ?
N102 H103C 2.032(11) ? ? ?
N102 H104A 2.022(12) ? ? ?
N102 H104B 2.021(12) ? ? ?
N102 H104C 2.044(12) ? ? ?
N102 H105A 2.068(11) ? ? ?
N102 H105B 2.058(11) ? ? ?
N102 H105C 2.047(11) ? ? ?
C103 H103A 0.960(15) ? ? ?
C103 H103B 0.960(18) ? ? ?
C103 H103C 0.960(17) ? ? ?
C104 H104A 0.960(18) ? ? ?
C104 H104B 0.960(19) ? ? ?
C104 H104C 0.960(17) ? ? ?
C105 H105A 0.960(17) ? ? ?
C105 H105B 0.960(16) ? ? ?
C105 H105C 0.960(15) ? ? ?
C111 C112 1.386(21) ? ? ?
C111 C115 2.362(21) ? ? ?
C111 C116 1.350(21) ? ? ?
C111 H101A 2.023(13) ? ? ?
C111 H101B 2.025(13) ? ? ?
C111 H112 2.064(14) ? ? ?
C111 H116 2.003(14) ? ? ?
C112 C113 1.421(24) ? ? ?
C112 C116 2.371(22) ? ? ?
C112 H112 0.960(15) ? ? ?
C112 H113 2.096(17) ? ? ?
C113 C114 1.32(4) ? ? ?
C113 C115 2.35(3) ? ? ?
C113 H112 2.078(21) ? ? ?
C113 H113 0.960(21) ? ? ?
C113 H114 1.992(23) ? ? ?
C114 C115 1.37(3) ? ? ?
C114 C116 2.36(3) ? ? ?
C114 H113 1.96(3) ? ? ?
C114 H114 0.960(17) ? ? ?
C114 H115 2.02(3) ? ? ?
C115 C116 1.359(24) ? ? ?
C115 H114 2.014(23) ? ? ?
C115 H115 0.960(18) ? ? ?
C115 H116 2.011(22) ? ? ?
C116 H115 2.035(16) ? ? ?
C116 H116 0.960(17) ? ? ?
C201 N202 1.493(19) ? ? ?
C201 C211 1.519(21) ? ? ?
C201 H201A 0.960(13) ? ? ?
C201 H201B 0.960(14) ? ? ?
N202 C203 1.462(19) ? ? ?
N202 C204 1.487(19) ? ? ?
N202 C205 1.471(17) ? ? ?
N202 H201A 2.014(11) ? ? ?
N202 H201B 2.019(12) ? ? ?
N202 H203A 2.022(11) ? ? ?
N202 H203B 2.018(11) ? ? ?
N202 H203C 2.009(12) ? ? ?
N202 H204A 2.031(11) ? ? ?
N202 H204B 2.049(10) ? ? ?
N202 H204C 2.055(11) ? ? ?
N202 H205A 2.025(10) ? ? ?
N202 H205B 2.017(11) ? ? ?
N202 H205C 2.025(11) ? ? ?
C203 H203A 0.960(15) ? ? ?
C203 H203B 0.960(17) ? ? ?
C203 H203C 0.960(17) ? ? ?
C204 H204A 0.960(18) ? ? ?
C204 H204B 0.960(17) ? ? ?
C204 H204C 0.960(17) ? ? ?
C205 H205A 0.960(19) ? ? ?
C205 H205B 0.960(17) ? ? ?
C205 H205C 0.960(16) ? ? ?
C211 C212 1.396(23) ? ? ?
C211 C215 2.362(23) ? ? ?
C211 C216 1.368(22) ? ? ?
C211 H201A 2.029(15) ? ? ?
C211 H201B 2.040(16) ? ? ?
C211 H212 2.049(15) ? ? ?
C211 H216 2.054(15) ? ? ?
C212 C213 1.35(3) ? ? ?
C212 C214 2.33(3) ? ? ?
C212 H212 0.960(18) ? ? ?
C212 H213 2.003(19) ? ? ?
C213 C214 1.35(4) ? ? ?
C213 C215 2.38(3) ? ? ?
C213 H212 2.002(25) ? ? ?
C213 H213 0.960(19) ? ? ?
C213 H214 1.99(3) ? ? ?
C214 C215 1.39(3) ? ? ?
C214 C216 2.37(3) ? ? ?
C214 H213 2.02(3) ? ? ?
C214 H214 0.960(17) ? ? ?
C214 H215 2.04(3) ? ? ?
C215 C216 1.36(3) ? ? ?
C215 H214 2.050(24) ? ? ?
C215 H215 0.960(19) ? ? ?
C215 H216 2.040(23) ? ? ?
C216 H215 2.027(16) ? ? ?
C216 H216 0.989(17) ? ? ?
H101A H101B 1.53693(21) ? ? ?
H103A H103B 1.54677(21) ? ? ?
H103A H103C 1.55084(21) ? ? ?
H103B H103C 1.5514(3) ? ? ?
H104A H104B 1.5313(4) ? ? ?
H104A H104C 1.5563(3) ? ? ?
H104B H104C 1.55147(20) ? ? ?
H105A H105B 1.55540(19) ? ? ?
H105A H105C 1.5605(3) ? ? ?
H105B H105C 1.5369(3) ? ? ?
H201A H201B 1.53863(22) ? ? ?
H203A H203B 1.55049(21) ? ? ?
H203A H203C 1.55592(22) ? ? ?
H203B H203C 1.5494(3) ? ? ?
H204A H204B 1.5335(4) ? ? ?
H204A H204C 1.5383(4) ? ? ?
H204B H204C 1.56568(23) ? ? ?
H205A H205B 1.54748(20) ? ? ?
H205A H205C 1.5543(3) ? ? ?
H205B H205C 1.5596(4) ? ? ?

loop_
_geom_contact_atom_site_label_1
_geom_contact_atom_site_label_2
_geom_contact_distance
_geom_contact_site_symmetry_1
_geom_contact_site_symmetry_2
_geom_contact_publ_flag
? ? ? ? ? ?

loop_
_geom_torsion_atom_site_label_1
_geom_torsion_atom_site_label_2
_geom_torsion_atom_site_label_3
_geom_torsion_atom_site_label_4
_geom_torsion
_geom_torsion_site_symmetry_1
_geom_torsion_site_symmetry_2
_geom_torsion_site_symmetry_3
_geom_torsion_site_symmetry_4
_geom_torsion_publ_flag
? ? ? ? ? ? ? ? ? ?
